data_1010003
loop_
_publ_author_name
'Haegg, G'
'Hybinette, A G'

_publ_section_title
;
X-ray studies on the systems tin-antimony and tin-arsenic
;
_journal_coden_ASTM PHMA72
_journal_name_full
;
Philosophical Magazine, Serie 7(1926-46,1955)
;
_journal_page_first 913
_journal_page_last 929
_journal_volume 20
_journal_year 1935
_chemical_formula_structural 'As3 Sn4'
_chemical_formula_sum 'As3 Sn4'
_chemical_name_systematic 'Arsenic tin (3/4)'
_space_group_IT_number 166
_symmetry_cell_setting trigonal
_symmetry_space_group_name_Hall '-P 3* 2'
_symmetry_space_group_name_H-M 'R -3 m :R'
_cell_angle_alpha 19.22
_cell_angle_beta 19.22
_cell_angle_gamma 19.22
_cell_formula_units_Z 1
_cell_length_a 12.23
_cell_length_b 12.23
_cell_length_c 12.23
_cell_volume 173.3
_cod_original_sg_symbol_H-M 'R -3 m R'
_cod_database_code 1010003

loop_
_symmetry_equiv_pos_as_xyz
x,y,z
y,x,z
y,z,x
x,z,y
z,x,y
z,y,x
-x,-y,-z
-y,-x,-z
-y,-z,-x
-x,-z,-y
-z,-x,-y
-z,-y,-x

loop_
_atom_site_label
_atom_site_type_symbol
_atom_site_symmetry_multiplicity
_atom_site_Wyckoff_symbol
_atom_site_fract_x
_atom_site_fract_y
_atom_site_fract_z
_atom_site_occupancy
_atom_site_attached_hydrogens
_atom_site_calc_flag
As1 As0 1 a 0. 0. 0. 1. 0 d
Sn1 Sn0 2 c 0.1429 0.1429 0.1429 1. 0 d
Sn2 Sn0 2 c 0.2857 0.2857 0.2857 1. 0 d
As2 As0 2 c 0.4286 0.4286 0.4286 1. 0 d

loop_
_atom_type_symbol
_atom_type_oxidation_number
As0 0.000
Sn0 0.000
